data_2012561
loop_
_publ_author_name
'Warren J. Oldham'
'Brian L. Scott'
'Kent D. Abney'
'Wayne H. Smith'
'David A. Costa'

_publ_section_title
;
 Chloroheptakis(dimethyl sulfoxide)uranium(IV) trichloride
;
_journal_issue 3
_journal_name_full 'Acta Crystallographica Section C'
_journal_page_first m139
_journal_page_last m140
_journal_paper_doi 10.1107/S0108270101020492
_journal_volume 58
_journal_year 2002
_chemical_formula_sum 'C14 H42 Cl4 O7 S7 U'
_chemical_formula_weight 926.73
_chemical_name_systematic
;
  ?
;
_space_group_IT_number 14
_symmetry_cell_setting monoclinic
_symmetry_space_group_name_Hall '-P 2yn'
_symmetry_space_group_name_H-M 'P 1 21/n 1'
_atom_sites_solution_hydrogens geom
_atom_sites_solution_primary direct
_atom_sites_solution_secondary difmap
_cell_angle_alpha 90.00
_cell_angle_beta 91.8180(10)
_cell_angle_gamma 90.00
_cell_formula_units_Z 4
_cell_length_a 9.6350(5)
_cell_length_b 22.0785(11)
_cell_length_c 15.5217(8)
_cell_measurement_reflns_used 8192
_cell_measurement_temperature 203(2)
_cell_measurement_theta_max 26.4
_cell_measurement_theta_min 1.6
_cell_volume 3300.2(3)
_computing_cell_refinement 'SAINT 4.05 (Siemens, 1996)'
_computing_data_collection 'SMART 4.210 (Siemens, 1996)'
_computing_data_reduction 'SAINT 4.05 (Siemens, 1996)'
_computing_molecular_graphics 'SHELXTL 5.10 (Bruker, 1997)'
_computing_publication_material 'SHELXTL 5.10 (Bruker, 1997)'
_computing_structure_refinement 'SHELXL97 (Sheldrick, 1997)'
_computing_structure_solution 'SHELXS97 (Sheldrick, 1997)'
_diffrn_ambient_temperature 203(2)
_diffrn_measured_fraction_theta_full .954
_diffrn_measured_fraction_theta_max .946
_diffrn_measurement_device_type 'Bruker P4/CCD'
_diffrn_measurement_method '\w and \f scans'
_diffrn_radiation_monochromator graphite
_diffrn_radiation_source 'fine-focus sealed tube'
_diffrn_radiation_type MoK\a
_diffrn_radiation_wavelength .71073
_diffrn_reflns_av_R_equivalents .0228
_diffrn_reflns_av_sigmaI/netI .0320
_diffrn_reflns_limit_h_max 11
_diffrn_reflns_limit_h_min -11
_diffrn_reflns_limit_k_max 25
_diffrn_reflns_limit_k_min -27
_diffrn_reflns_limit_l_max 17
_diffrn_reflns_limit_l_min -19
_diffrn_reflns_number 14577
_diffrn_reflns_theta_full 25.00
_diffrn_reflns_theta_max 26.42
_diffrn_reflns_theta_min 1.60
_diffrn_standards_decay_% <2
_diffrn_standards_interval_count 0
_diffrn_standards_interval_time 0
_diffrn_standards_number 0
_exptl_absorpt_coefficient_mu 5.715
_exptl_absorpt_correction_T_max .69
_exptl_absorpt_correction_T_min .59
_exptl_absorpt_correction_type empirical
_exptl_absorpt_process_details 'SADABS (Sheldrick, 1996)'
_exptl_crystal_colour 'emerald green'
_exptl_crystal_density_diffrn 1.865
_exptl_crystal_density_meas ?
_exptl_crystal_density_method 'not measured'
_exptl_crystal_description irregular
_exptl_crystal_F_000 1816
_exptl_crystal_size_max .12
_exptl_crystal_size_mid .10
_exptl_crystal_size_min .04
_refine_diff_density_max 1.050
_refine_diff_density_min -.907
_refine_ls_extinction_method none
_refine_ls_goodness_of_fit_ref .989
_refine_ls_hydrogen_treatment noref
_refine_ls_matrix_type full
_refine_ls_number_parameters 298
_refine_ls_number_reflns 6416
_refine_ls_number_restraints 0
_refine_ls_restrained_S_all .989
_refine_ls_R_factor_all .0291
_refine_ls_R_factor_gt .0229
_refine_ls_shift/su_max .002
_refine_ls_shift/su_mean .000
_refine_ls_structure_factor_coef Fsqd
_refine_ls_weighting_details 'calc w=1/[\s^2^(Fo^2^)+(0.0325P)^2^] where P=(Fo^2^+2Fc^2^)/3'
_refine_ls_weighting_scheme calc
_refine_ls_wR_factor_gt .0532
_refine_ls_wR_factor_ref .0557
_reflns_number_gt 5686
_reflns_number_total 6416
_reflns_threshold_expression >2sigma(I)
_cod_data_source_file da1197.cif
_cod_data_source_block I
_cod_depositor_comments
;
The following automatic conversions were performed:

'_exptl_crystal_density_meas' value 'not measured' was changed to '?'
- the value is perceived as not measured.

Automatic conversion script
Id: cif_fix_values 3008 2015-01-20 13:52:24Z robertas 
;
_cod_original_sg_symbol_H-M 'P 21/n'
_cod_database_code 2012561
_cod_database_fobs_code 2012561

loop_
_symmetry_equiv_pos_as_xyz
'x, y, z'
'-x+1/2, y+1/2, -z+1/2'
'-x, -y, -z'
'x-1/2, -y-1/2, z-1/2'

loop_
_atom_site_label
_atom_site_fract_x
_atom_site_fract_y
_atom_site_fract_z
_atom_site_U_iso_or_equiv
_atom_site_adp_type
_atom_site_calc_flag
_atom_site_refinement_flags
_atom_site_occupancy
_atom_site_disorder_assembly
_atom_site_disorder_group
_atom_site_type_symbol
U1 .251474(11) .094426(5) .306477(7) .01380(5) Uani d . 1 . . U
Cl1 -.02784(9) .08572(4) .32422(6) .0294(2) Uani d . 1 . . Cl
Cl2 .74604(9) -.13717(4) .20007(6) .0302(2) Uani d . 1 . . Cl
Cl3 .74530(11) .11411(6) .03553(8) .0513(3) Uani d . 1 . . Cl
Cl4 .27258(10) .30736(4) .10469(6) .0296(2) Uani d . 1 . . Cl
S1 .10841(11) .14202(5) .50174(6) .0324(2) Uani d . 1 . . S
S2 .33331(9) -.05097(4) .39659(5) .01960(17) Uani d . 1 . . S
S3 .04666(8) -.03228(4) .21876(5) .01841(17) Uani d . 1 . . S
S4 .22887(9) .11681(4) .07626(5) .02119(18) Uani d . 1 . . S
S5 .04602(9) .23303(4) .32579(5) .02053(17) Uani d . 1 . . S
S6 .50715(8) .00256(4) .21322(5) .01800(17) Uani d . 1 . . S
S7 .50628(9) .21278(4) .34974(6) .02238(18) Uani d . 1 . . S
O1 .2185(3) .10328(11) .45801(15) .0272(6) Uani d . 1 . . O
O2 .3741(2) .01616(10) .38328(14) .0195(5) Uani d . 1 . . O
O3 .1800(2) .00509(10) .23549(15) .0223(5) Uani d . 1 . . O
O4 .2096(2) .13536(10) .17084(14) .0224(5) Uani d . 1 . . O
O5 .1823(2) .19681(10) .32540(15) .0211(5) Uani d . 1 . . O
O6 .4283(2) .06314(11) .21238(15) .0226(5) Uani d . 1 . . O
O7 .4506(2) .14771(11) .35074(16) .0258(6) Uani d . 1 . . O
C1 .0702(5) .0995(2) .5952(3) .0457(12) Uani d . 1 . . C
H1A .0170 .0643 .5788 .069 Uiso calc R 1 . . H
H1B .0178 .1240 .6335 .069 Uiso calc R 1 . . H
H1C .1553 .0870 .6238 .069 Uiso calc R 1 . . H
C2 .2028(6) .2024(2) .5511(3) .0559(14) Uani d . 1 . . C
H2A .2320 .2301 .5076 .084 Uiso calc R 1 . . H
H2B .2828 .1865 .5818 .084 Uiso calc R 1 . . H
H2C .1447 .2232 .5906 .084 Uiso calc R 1 . . H
C3 .4959(4) -.08977(16) .4094(3) .0311(9) Uani d . 1 . . C
H3A .5388 -.0927 .3545 .047 Uiso calc R 1 . . H
H3B .4805 -.1297 .4316 .047 Uiso calc R 1 . . H
H3C .5558 -.0677 .4488 .047 Uiso calc R 1 . . H
C4 .2823(5) -.05308(18) .5062(2) .0369(10) Uani d . 1 . . C
H4A .1939 -.0335 .5109 .055 Uiso calc R 1 . . H
H4B .3504 -.0324 .5418 .055 Uiso calc R 1 . . H
H4C .2753 -.0944 .5246 .055 Uiso calc R 1 . . H
C5 -.0156(4) -.00878(17) .1154(2) .0288(8) Uani d . 1 . . C
H5A -.0559 .0308 .1194 .043 Uiso calc R 1 . . H
H5B -.0846 -.0369 .0941 .043 Uiso calc R 1 . . H
H5C .0601 -.0076 .0766 .043 Uiso calc R 1 . . H
C6 .1122(4) -.10442(14) .1908(2) .0260(8) Uani d . 1 . . C
H6A .1511 -.1238 .2414 .039 Uiso calc R 1 . . H
H6B .1828 -.0997 .1491 .039 Uiso calc R 1 . . H
H6C .0381 -.1288 .1668 .039 Uiso calc R 1 . . H
C7 .1021(4) .16077(17) .0189(2) .0293(8) Uani d . 1 . . C
H7A .0112 .1454 .0299 .044 Uiso calc R 1 . . H
H7B .1182 .1585 -.0418 .044 Uiso calc R 1 . . H
H7C .1084 .2022 .0375 .044 Uiso calc R 1 . . H
C8 .3793(4) .15535(17) .0433(2) .0256(8) Uani d . 1 . . C
H8A .4602 .1367 .0695 .038 Uiso calc R 1 . . H
H8B .3747 .1970 .0608 .038 Uiso calc R 1 . . H
H8C .3845 .1532 -.0183 .038 Uiso calc R 1 . . H
C9 -.0231(4) .23357(17) .2178(2) .0275(8) Uani d . 1 . . C
H9A -.0615 .1945 .2040 .041 Uiso calc R 1 . . H
H9B .0496 .2427 .1789 .041 Uiso calc R 1 . . H
H9C -.0946 .2638 .2123 .041 Uiso calc R 1 . . H
C10 .1053(4) .30907(16) .3299(3) .0327(9) Uani d . 1 . . C
H10A .1470 .3172 .3857 .049 Uiso calc R 1 . . H
H10B .0283 .3360 .3196 .049 Uiso calc R 1 . . H
H10C .1728 .3152 .2865 .049 Uiso calc R 1 . . H
C11 .6796(4) .02402(18) .2417(2) .0300(9) Uani d . 1 . . C
H11A .6853 .0352 .3015 .045 Uiso calc R 1 . . H
H11B .7062 .0579 .2071 .045 Uiso calc R 1 . . H
H11C .7410 -.0094 .2319 .045 Uiso calc R 1 . . H
C12 .5275(4) -.01520(18) .1030(2) .0326(9) Uani d . 1 . . C
H12A .4399 -.0278 .0779 .049 Uiso calc R 1 . . H
H12B .5938 -.0474 .0982 .049 Uiso calc R 1 . . H
H12C .5599 .0199 .0732 .049 Uiso calc R 1 . . H
C13 .6853(3) .20532(17) .3774(2) .0272(8) Uani d . 1 . . C
H13A .6963 .1953 .4374 .041 Uiso calc R 1 . . H
H13B .7318 .2429 .3665 .041 Uiso calc R 1 . . H
H13C .7248 .1738 .3433 .041 Uiso calc R 1 . . H
C14 .5210(5) .23090(19) .2391(2) .0403(11) Uani d . 1 . . C
H14A .4300 .2366 .2134 .060 Uiso calc R 1 . . H
H14B .5669 .1984 .2104 .060 Uiso calc R 1 . . H
H14C .5739 .2675 .2337 .060 Uiso calc R 1 . . H

loop_
_atom_site_aniso_label
_atom_site_aniso_U_11
_atom_site_aniso_U_22
_atom_site_aniso_U_33
_atom_site_aniso_U_12
_atom_site_aniso_U_13
_atom_site_aniso_U_23
U1 .01258(7) .01499(7) .01387(7) -.00035(4) .00107(5) .00115(5)
Cl1 .0159(4) .0289(5) .0438(5) -.0047(3) .0069(4) -.0134(4)
Cl2 .0290(5) .0259(4) .0356(5) -.0007(4) .0000(4) -.0006(4)
Cl3 .0252(5) .0670(8) .0618(7) -.0013(5) .0023(5) .0328(6)
Cl4 .0391(5) .0212(4) .0283(4) .0026(4) -.0042(4) .0011(4)
S1 .0380(6) .0441(6) .0151(4) .0209(5) .0010(4) -.0022(4)
S2 .0228(4) .0159(4) .0199(4) .0004(3) -.0028(3) .0021(3)
S3 .0183(4) .0176(4) .0193(4) -.0003(3) -.0005(3) -.0022(3)
S4 .0271(5) .0185(4) .0181(4) .0000(3) .0029(3) .0017(3)
S5 .0183(4) .0181(4) .0253(4) .0014(3) .0028(3) .0002(3)
S6 .0171(4) .0201(4) .0169(4) .0016(3) .0024(3) .0002(3)
S7 .0191(4) .0184(4) .0295(4) -.0007(3) -.0022(4) -.0028(3)
O1 .0307(15) .0348(15) .0163(12) .0111(11) .0050(11) -.0011(10)
O2 .0240(13) .0139(11) .0206(11) -.0024(9) .0001(10) .0043(9)
O3 .0156(12) .0228(12) .0281(13) -.0027(10) -.0022(10) -.0073(10)
O4 .0246(13) .0256(13) .0173(11) .0071(10) .0030(10) .0038(10)
O5 .0185(12) .0180(12) .0266(12) .0026(9) -.0010(10) -.0017(10)
O6 .0167(12) .0237(13) .0280(13) .0044(10) .0083(10) .0054(10)
O7 .0169(13) .0222(13) .0381(14) -.0055(10) -.0014(11) .0014(11)
C1 .040(3) .069(3) .029(2) .015(2) .0163(19) .009(2)
C2 .083(4) .045(3) .040(3) .014(3) .002(3) -.016(2)
C3 .028(2) .0223(19) .043(2) .0042(15) -.0004(18) .0078(17)
C4 .054(3) .029(2) .029(2) -.0047(19) .0175(19) .0035(16)
C5 .027(2) .032(2) .0260(18) -.0014(16) -.0100(16) .0048(16)
C6 .030(2) .0165(17) .031(2) .0029(14) -.0023(16) -.0033(14)
C7 .031(2) .033(2) .0239(18) -.0033(16) -.0045(16) .0030(16)
C8 .0234(19) .032(2) .0215(17) .0003(15) .0069(15) .0004(15)
C9 .0247(19) .029(2) .0284(19) .0091(15) -.0023(16) .0026(15)
C10 .033(2) .0167(18) .049(2) .0018(15) .0007(19) -.0056(17)
C11 .0175(18) .040(2) .033(2) .0015(16) -.0023(16) .0002(17)
C12 .042(2) .035(2) .0207(18) .0015(18) .0006(17) -.0079(16)
C13 .0180(18) .031(2) .0321(19) -.0044(15) -.0075(15) .0053(16)
C14 .050(3) .038(2) .031(2) -.014(2) -.017(2) .0144(18)

loop_
_atom_type_symbol
_atom_type_description
_atom_type_scat_dispersion_real
_atom_type_scat_dispersion_imag
_atom_type_scat_source
C C .0033 .0016 'International Tables Vol C Tables 4.2.6.8 and 6.1.1.4'
H H .0000 .0000 'International Tables Vol C Tables 4.2.6.8 and 6.1.1.4'
N N .0061 .0033 'International Tables Vol C Tables 4.2.6.8 and 6.1.1.4'
O O .0106 .0060 'International Tables Vol C Tables 4.2.6.8 and 6.1.1.4'
Cl Cl .1484 .1585 'International Tables Vol C Tables 4.2.6.8 and 6.1.1.4'
U U -9.6767 9.6646 'International Tables Vol C Tables 4.2.6.8 and 6.1.1.4'
S S .1246 .1234 'International Tables Vol C Tables 4.2.6.8 and 6.1.1.4'

loop_
_geom_angle_atom_site_label_1
_geom_angle_atom_site_label_2
_geom_angle_atom_site_label_3
_geom_angle
_geom_angle_publ_flag
O4 U1 O7 100.89(8) y
O4 U1 O3 82.03(8) y
O7 U1 O3 141.80(8) y
O4 U1 O5 72.52(8) y
O7 U1 O5 73.48(8) y
O3 U1 O5 140.93(8) y
O4 U1 O6 70.30(8) y
O7 U1 O6 74.31(8) y
O3 U1 O6 70.96(8) y
O5 U1 O6 124.08(8) y
O4 U1 O2 143.62(8) y
O7 U1 O2 80.15(8) y
O3 U1 O2 76.12(8) y
O5 U1 O2 139.62(7) y
O6 U1 O2 75.18(8) y
O4 U1 O1 146.91(8) y
O7 U1 O1 78.64(9) y
O3 U1 O1 118.90(9) y
O5 U1 O1 75.77(8) y
O6 U1 O1 138.33(8) y
O2 U1 O1 69.37(8) y
O4 U1 Cl1 88.57(6) y
O7 U1 Cl1 144.29(6) y
O3 U1 Cl1 73.28(6) y
O5 U1 Cl1 76.86(6) y
O6 U1 Cl1 140.42(6) y
O2 U1 Cl1 111.92(6) y
O1 U1 Cl1 75.13(7) y
O1 S1 C1 103.28(18) ?
O1 S1 C2 104.9(2) ?
C1 S1 C2 99.3(2) ?
O2 S2 C3 104.33(15) ?
O2 S2 C4 103.33(16) ?
C3 S2 C4 98.5(2) ?
O3 S3 C5 104.59(16) ?
O3 S3 C6 102.75(15) ?
C5 S3 C6 98.88(18) ?
O4 S4 C8 105.80(15) ?
O4 S4 C7 103.33(16) ?
C8 S4 C7 98.54(17) ?
O5 S5 C10 102.59(16) ?
O5 S5 C9 107.05(15) ?
C10 S5 C9 97.91(18) ?
O6 S6 C12 104.71(16) ?
O6 S6 C11 103.24(16) ?
C12 S6 C11 99.68(19) ?
O7 S7 C13 104.38(15) ?
O7 S7 C14 105.06(17) ?
C13 S7 C14 98.55(19) ?
S1 O1 U1 126.50(13) ?
S2 O2 U1 129.40(12) ?
S3 O3 U1 139.25(14) ?
S4 O4 U1 137.71(13) ?
S5 O5 U1 137.53(13) ?
S6 O6 U1 127.58(13) ?
S7 O7 U1 138.86(14) ?

loop_
_geom_bond_atom_site_label_1
_geom_bond_atom_site_label_2
_geom_bond_site_symmetry_2
_geom_bond_distance
_geom_bond_publ_flag
U1 O4 . 2.315(2) y
U1 O7 . 2.336(2) y
U1 O3 . 2.352(2) y
U1 O5 . 2.378(2) y
U1 O6 . 2.381(2) y
U1 O2 . 2.390(2) y
U1 O1 . 2.391(2) y
U1 Cl1 . 2.7207(9) y
S1 O1 . 1.537(3) ?
S1 C1 . 1.777(4) ?
S1 C2 . 1.773(5) ?
S2 O2 . 1.549(2) ?
S2 C3 . 1.791(4) ?
S2 C4 . 1.786(4) ?
S3 O3 . 1.542(2) ?
S3 C5 . 1.773(3) ?
S3 C6 . 1.772(3) ?
S4 O4 . 1.541(2) ?
S4 C8 . 1.770(4) ?
S4 C7 . 1.777(4) ?
S5 O5 . 1.538(2) ?
S5 C10 . 1.774(4) ?
S5 C9 . 1.784(3) ?
S6 O6 . 1.538(2) ?
S6 C12 . 1.772(3) ?
S6 C11 . 1.771(3) ?
S7 O7 . 1.533(2) ?
S7 C13 . 1.772(3) ?
S7 C14 . 1.773(4) ?
